data_7131694
loop_
_publ_author_name
'Paul, Aditya'
'Sengupta, Arunava'
'Yadav, Somnath'

_publ_section_title
;
 Visible-light driven acetoxylation and dioxygenation of indoles
 <i>via</i> electron donor-acceptor complexes.
;
_journal_issue 48
_journal_name_full 'Chemical communications (Cambridge, England)'
_journal_page_first 7455
_journal_page_last 7458
_journal_paper_doi 10.1039/d3cc01683h
_journal_volume 59
_journal_year 2023
_chemical_formula_moiety 'C17 H14 Br N O2'
_chemical_formula_sum 'C17 H14 Br N O2'
_chemical_formula_weight 344.20
_chemical_melting_point 448.0
_chemical_name_common 3-acetoxy-indole
_chemical_name_systematic 2K
_space_group_crystal_system monoclinic
_space_group_IT_number 14
_space_group_name_Hall '-P 2ybc'
_space_group_name_H-M_alt 'P 1 21/c 1'
_atom_sites_solution_hydrogens geom
_atom_sites_solution_primary dual
_audit_creation_date 2023-04-03
_audit_creation_method
;
Olex2 1.5
(compiled 2023.03.06 svn.rbb2c1857 for OlexSys, GUI svn.r6748)
;
_audit_update_record
;
2023-05-11 deposited with the CCDC.	2023-05-23 downloaded from the CCDC.
;
_cell_angle_alpha 90
_cell_angle_beta 106.767(9)
_cell_angle_gamma 90
_cell_formula_units_Z 4
_cell_length_a 9.6226(8)
_cell_length_b 17.3895(10)
_cell_length_c 9.3029(7)
_cell_measurement_reflns_used 2713
_cell_measurement_temperature 293(2)
_cell_measurement_theta_max 26.7950
_cell_measurement_theta_min 2.9130
_cell_volume 1490.5(2)
_computing_cell_refinement 'CrysAlisPro 1.171.40.69a (Rigaku OD, 2020)'
_computing_data_collection 'CrysAlisPro 1.171.40.69a (Rigaku OD, 2020)'
_computing_data_reduction 'CrysAlisPro 1.171.40.69a (Rigaku OD, 2020)'
_computing_molecular_graphics 'Olex2 1.5 (Dolomanov et al., 2009)'
_computing_publication_material 'Olex2 1.5 (Dolomanov et al., 2009)'
_computing_structure_refinement 'SHELXL 2018/3 (Sheldrick, 2015)'
_computing_structure_solution 'SHELXT 2018/2 (Sheldrick, 2018)'
_diffrn_ambient_temperature 293(2)
_diffrn_detector 'CCD plate'
_diffrn_detector_area_resol_mean 8.0303
_diffrn_detector_type EosS2
_diffrn_measured_fraction_theta_full 1.000
_diffrn_measured_fraction_theta_max 0.845
_diffrn_measurement_details
;
List of Runs (angles in degrees, time in seconds):

  # Type    Start    End  Width  t~exp~   \w     \q     \k     \f   Frames
#--------------------------------------------------------------------------
  1  \w    -10.00  29.00   1.00   37.50    --   13.76 -57.00 -30.00   39
  2  \w    -78.00   6.00   1.00   37.50    --  -15.95   0.00-120.00   84
  3  \w     11.00  53.00   1.00   37.50    --  -15.95   0.00-120.00   42
  4  \w    -40.00   7.00   1.00   37.50    --  -15.95 -77.00  60.00   47
;
_diffrn_measurement_device 'four-circle diffractometer'
_diffrn_measurement_device_type 'SuperNova, Single source at offset/far, EosS2'
_diffrn_measurement_method '\w scans'
_diffrn_orient_matrix_type 'CrysAlisPro convention (1999,Acta A55,543-557)'
_diffrn_orient_matrix_UB_11 0.0011594000
_diffrn_orient_matrix_UB_12 0.0378162000
_diffrn_orient_matrix_UB_13 -0.0282707000
_diffrn_orient_matrix_UB_21 0.0668275000
_diffrn_orient_matrix_UB_22 0.0071047000
_diffrn_orient_matrix_UB_23 0.0553592000
_diffrn_orient_matrix_UB_31 0.0381729000
_diffrn_orient_matrix_UB_32 -0.0135538000
_diffrn_orient_matrix_UB_33 -0.0497681000
_diffrn_radiation_monochromator mirror
_diffrn_radiation_probe x-ray
_diffrn_radiation_type 'Mo K\a'
_diffrn_radiation_wavelength 0.71073
_diffrn_reflns_av_R_equivalents 0.0229
_diffrn_reflns_av_unetI/netI 0.0330
_diffrn_reflns_Laue_measured_fraction_full 1.000
_diffrn_reflns_Laue_measured_fraction_max 0.845
_diffrn_reflns_limit_h_max 11
_diffrn_reflns_limit_h_min -12
_diffrn_reflns_limit_k_max 21
_diffrn_reflns_limit_k_min -23
_diffrn_reflns_limit_l_max 11
_diffrn_reflns_limit_l_min -12
_diffrn_reflns_number 7390
_diffrn_reflns_point_group_measured_fraction_full 1.000
_diffrn_reflns_point_group_measured_fraction_max 0.845
_diffrn_reflns_theta_full 25.242
_diffrn_reflns_theta_max 29.407
_diffrn_reflns_theta_min 2.210
_diffrn_source 'micro-focus sealed X-ray tube'
_diffrn_source_type 'SuperNova (Mo) X-ray Source'
_exptl_absorpt_coefficient_mu 2.761
_exptl_absorpt_correction_T_max 1.00000
_exptl_absorpt_correction_T_min 0.37177
_exptl_absorpt_correction_type multi-scan
_exptl_absorpt_process_details
;
CrysAlisPro 1.171.40.69a (Rigaku Oxford Diffraction, 2020)
Empirical absorption correction using spherical harmonics,
 implemented in SCALE3 ABSPACK scaling algorithm.
;
_exptl_crystal_colour white
_exptl_crystal_colour_primary white
_exptl_crystal_density_diffrn 1.534
_exptl_crystal_description block
_exptl_crystal_F_000 696
_exptl_crystal_size_max 0.2
_exptl_crystal_size_mid 0.15
_exptl_crystal_size_min 0.14
_exptl_transmission_factor_max 0.680
_exptl_transmission_factor_min 0.613
_refine_diff_density_max 0.258
_refine_diff_density_min -0.482
_refine_diff_density_rms 0.050
_refine_ls_extinction_method none
_refine_ls_goodness_of_fit_ref 1.117
_refine_ls_hydrogen_treatment constr
_refine_ls_matrix_type full
_refine_ls_number_parameters 191
_refine_ls_number_reflns 3479
_refine_ls_number_restraints 0
_refine_ls_restrained_S_all 1.117
_refine_ls_R_factor_all 0.0600
_refine_ls_R_factor_gt 0.0382
_refine_ls_shift/su_max 0.001
_refine_ls_shift/su_mean 0.000
_refine_ls_structure_factor_coef Fsqd
_refine_ls_weighting_details 'w=1/[\s^2^(Fo^2^)+(0.0413P)^2^+0.4537P] where P=(Fo^2^+2Fc^2^)/3'
_refine_ls_weighting_scheme calc
_refine_ls_wR_factor_gt 0.0976
_refine_ls_wR_factor_ref 0.1086
_reflns_Friedel_coverage 0.000
_reflns_number_gt 2543
_reflns_number_total 3479
_reflns_threshold_expression 'I > 2\s(I)'
_cod_data_source_file d3cc01683h4.cif
_cod_data_source_block 2K
_cod_depositor_comments 'Adding full bibliography for 7131693--7131694.cif.'
_cod_database_code 7131694
_shelx_shelxl_version_number 2018/3
_chemical_oxdiff_formula 'C68 H56 Br4 N8 O4 '
_shelx_space_group_comment
;
The symmetry employed for this shelxl refinement is uniquely defined
by the following loop, which should always be used as a source of
symmetry information in preference to the above space-group names.
They are only intended as comments.
;
_shelx_estimated_absorpt_t_max 1.000
_shelx_estimated_absorpt_t_min 0.372
_olex2_refinement_description
;
1.a Secondary CH2 refined with riding coordinates:
 C1(H1A,H1B)
1.b Aromatic/amide H refined with riding coordinates:
 C4(H4), C7(H7), C2(H2), C15(H15), C6(H6), C11(H11), C13(H13), C14(H14),
 C12(H12)
1.c Idealised Me refined as rotating group:
 C00I(H00A,H00B,H00C)
;
_olex2_submission_special_instructions 'No special instructions were received'
_oxdiff_exptl_absorpt_empirical_details
;
Empirical correction (ABSPACK) includes:
- Absorption correction using spherical harmonics
- Frame scaling
;
_oxdiff_exptl_absorpt_empirical_full_max 1.555
_oxdiff_exptl_absorpt_empirical_full_min 0.610

loop_
_space_group_symop_operation_xyz
'x, y, z'
'-x, y+1/2, -z+1/2'
'-x, -y, -z'
'x, -y-1/2, z-1/2'

loop_
_atom_site_label
_atom_site_type_symbol
_atom_site_fract_x
_atom_site_fract_y
_atom_site_fract_z
_atom_site_U_iso_or_equiv
_atom_site_adp_type
_atom_site_occupancy
_atom_site_site_symmetry_order
_atom_site_calc_flag
_atom_site_refinement_flags_posn
_atom_site_refinement_flags_adp
_atom_site_refinement_flags_occupancy
_atom_site_disorder_assembly
_atom_site_disorder_group
Br1 Br 0.74221(4) 0.23499(2) 0.32957(4) 0.06637(15) Uani 1 1 d . . . . .
O1 O 0.6346(2) 0.52294(12) 0.63287(19) 0.0506(5) Uani 1 1 d . . . . .
N1 N 0.8414(2) 0.57485(14) 0.3861(2) 0.0467(6) Uani 1 1 d . . . . .
O2 O 0.8069(2) 0.45511(15) 0.7953(2) 0.0712(7) Uani 1 1 d . . . . .
C9 C 0.7495(3) 0.46421(16) 0.4483(3) 0.0407(6) Uani 1 1 d . . . . .
C8 C 0.8276(3) 0.49788(17) 0.3560(3) 0.0421(6) Uani 1 1 d . . . . .
C4 C 0.7217(3) 0.38558(17) 0.4402(3) 0.0448(6) Uani 1 1 d . . . . .
H4 H 0.671269 0.362439 0.500139 0.054 Uiso 1 1 calc R U . . .
C10 C 0.8181(3) 0.64874(15) 0.1533(3) 0.0425(6) Uani 1 1 d . . . . .
C3 C 0.7186(3) 0.52650(17) 0.5329(3) 0.0437(6) Uani 1 1 d . . . . .
C00A C 0.6906(3) 0.48362(16) 0.7622(3) 0.0460(6) Uani 1 1 d . . . . .
C5 C 0.7715(3) 0.34332(18) 0.3403(3) 0.0472(7) Uani 1 1 d . . . . .
C7 C 0.8757(3) 0.45345(19) 0.2551(3) 0.0496(7) Uani 1 1 d . . . . .
H7 H 0.926131 0.475605 0.194140 0.059 Uiso 1 1 calc R U . . .
C2 C 0.7730(3) 0.59181(18) 0.4929(3) 0.0487(7) Uani 1 1 d . . . . .
H2 H 0.765497 0.640480 0.531416 0.058 Uiso 1 1 calc R U . . .
C15 C 0.6740(3) 0.66872(17) 0.1245(3) 0.0502(7) Uani 1 1 d . . . . .
H15 H 0.632595 0.670548 0.203224 0.060 Uiso 1 1 calc R U . . .
C6 C 0.8466(3) 0.37654(19) 0.2483(3) 0.0534(7) Uani 1 1 d . . . . .
H6 H 0.877272 0.345842 0.181468 0.064 Uiso 1 1 calc R U . . .
C1 C 0.9103(3) 0.63027(18) 0.3110(3) 0.0508(7) Uani 1 1 d . . . . .
H1A H 1.002834 0.609815 0.306746 0.061 Uiso 1 1 calc R U . . .
H1B H 0.929209 0.677320 0.369401 0.061 Uiso 1 1 calc R U . . .
C11 C 0.8776(3) 0.64608(19) 0.0344(3) 0.0536(7) Uani 1 1 d . . . . .
H11 H 0.974453 0.632491 0.051268 0.064 Uiso 1 1 calc R U . . .
C00I C 0.5872(3) 0.4827(2) 0.8539(3) 0.0595(8) Uani 1 1 d . . . . .
H00A H 0.590790 0.531165 0.904073 0.089 Uiso 1 1 calc R U . . .
H00B H 0.613379 0.442236 0.927053 0.089 Uiso 1 1 calc R U . . .
H00C H 0.490716 0.473923 0.789801 0.089 Uiso 1 1 calc R U . . .
C13 C 0.6511(4) 0.68333(19) -0.1352(3) 0.0623(8) Uani 1 1 d . . . . .
H13 H 0.595236 0.695005 -0.232244 0.075 Uiso 1 1 calc R U . . .
C14 C 0.5906(3) 0.68596(19) -0.0184(3) 0.0591(8) Uani 1 1 d . . . . .
H14 H 0.493536 0.699360 -0.035990 0.071 Uiso 1 1 calc R U . . .
C12 C 0.7937(4) 0.6635(2) -0.1084(3) 0.0619(9) Uani 1 1 d . . . . .
H12 H 0.834506 0.661776 -0.187618 0.074 Uiso 1 1 calc R U . . .

loop_
_atom_site_aniso_label
_atom_site_aniso_U_11
_atom_site_aniso_U_22
_atom_site_aniso_U_33
_atom_site_aniso_U_23
_atom_site_aniso_U_13
_atom_site_aniso_U_12
Br1 0.0753(3) 0.0500(2) 0.0694(3) -0.00186(16) 0.01374(18) 0.00696(16)
O1 0.0509(11) 0.0667(13) 0.0385(10) 0.0053(10) 0.0199(9) 0.0107(10)
N1 0.0568(14) 0.0520(14) 0.0324(11) 0.0029(10) 0.0147(10) -0.0007(11)
O2 0.0673(14) 0.0964(19) 0.0565(13) 0.0262(13) 0.0282(11) 0.0295(14)
C9 0.0392(13) 0.0518(16) 0.0306(12) 0.0047(12) 0.0093(11) 0.0064(12)
C8 0.0409(14) 0.0532(16) 0.0302(13) 0.0032(12) 0.0073(11) 0.0036(12)
C4 0.0423(14) 0.0552(17) 0.0360(13) 0.0048(13) 0.0099(11) 0.0015(13)
C10 0.0499(15) 0.0388(14) 0.0374(14) 0.0016(12) 0.0104(12) -0.0079(12)
C3 0.0480(15) 0.0532(16) 0.0306(13) 0.0034(12) 0.0125(11) 0.0065(13)
C00A 0.0573(17) 0.0433(15) 0.0413(15) 0.0014(13) 0.0202(13) 0.0008(14)
C5 0.0460(15) 0.0489(16) 0.0418(15) 0.0007(13) 0.0050(12) 0.0066(13)
C7 0.0467(15) 0.068(2) 0.0364(14) 0.0002(14) 0.0154(12) 0.0024(15)
C2 0.0573(17) 0.0532(17) 0.0332(13) -0.0003(13) 0.0091(12) 0.0062(14)
C15 0.0549(17) 0.0509(17) 0.0454(16) 0.0011(14) 0.0155(13) 0.0026(14)
C6 0.0527(17) 0.064(2) 0.0449(16) -0.0091(15) 0.0163(13) 0.0057(15)
C1 0.0532(16) 0.0576(19) 0.0398(15) 0.0038(13) 0.0106(13) -0.0098(14)
C11 0.0490(16) 0.067(2) 0.0473(16) 0.0041(15) 0.0184(13) -0.0071(15)
C00I 0.0668(19) 0.068(2) 0.0534(17) 0.0070(16) 0.0326(16) -0.0019(17)
C13 0.077(2) 0.059(2) 0.0427(16) 0.0139(15) 0.0038(15) -0.0070(17)
C14 0.0523(17) 0.059(2) 0.0610(19) 0.0064(16) 0.0084(15) 0.0078(15)
C12 0.070(2) 0.077(2) 0.0398(16) 0.0072(16) 0.0180(15) -0.0123(18)

loop_
_atom_type_symbol
_atom_type_description
_atom_type_scat_dispersion_real
_atom_type_scat_dispersion_imag
_atom_type_scat_source
C C 0.0033 0.0016 'International Tables Vol C Tables 4.2.6.8 and 6.1.1.4'
H H 0.0000 0.0000 'International Tables Vol C Tables 4.2.6.8 and 6.1.1.4'
Br Br -0.2901 2.4595 'International Tables Vol C Tables 4.2.6.8 and 6.1.1.4'
N N 0.0061 0.0033 'International Tables Vol C Tables 4.2.6.8 and 6.1.1.4'
O O 0.0106 0.0060 'International Tables Vol C Tables 4.2.6.8 and 6.1.1.4'

loop_
_geom_angle_atom_site_label_1
_geom_angle_atom_site_label_2
_geom_angle_atom_site_label_3
_geom_angle
_geom_angle_site_symmetry_1
_geom_angle_site_symmetry_3
_geom_angle_publ_flag
C00A O1 C3 117.1(2) . . ?
C8 N1 C2 108.7(2) . . ?
C8 N1 C1 125.5(2) . . ?
C2 N1 C1 125.8(3) . . ?
C4 C9 C8 119.9(2) . . ?
C4 C9 C3 135.4(2) . . ?
C3 C9 C8 104.7(2) . . ?
N1 C8 C9 108.5(2) . . ?
N1 C8 C7 130.5(2) . . ?
C7 C8 C9 121.0(3) . . ?
C9 C4 H4 121.2 . . ?
C5 C4 C9 117.6(3) . . ?
C5 C4 H4 121.2 . . ?
C15 C10 C1 121.1(2) . . ?
C15 C10 C11 118.5(3) . . ?
C11 C10 C1 120.3(3) . . ?
O1 C3 C9 126.1(3) . . ?
C2 C3 O1 124.5(3) . . ?
C2 C3 C9 109.2(2) . . ?
O1 C00A C00I 110.8(2) . . ?
O2 C00A O1 123.2(2) . . ?
O2 C00A C00I 125.9(3) . . ?
C4 C5 Br1 119.3(2) . . ?
C4 C5 C6 122.4(3) . . ?
C6 C5 Br1 118.2(2) . . ?
C8 C7 H7 120.9 . . ?
C6 C7 C8 118.1(3) . . ?
C6 C7 H7 120.9 . . ?
N1 C2 H2 125.5 . . ?
C3 C2 N1 108.9(3) . . ?
C3 C2 H2 125.5 . . ?
C10 C15 H15 119.4 . . ?
C14 C15 C10 121.2(3) . . ?
C14 C15 H15 119.4 . . ?
C5 C6 H6 119.6 . . ?
C7 C6 C5 120.9(3) . . ?
C7 C6 H6 119.6 . . ?
N1 C1 C10 112.6(2) . . ?
N1 C1 H1A 109.1 . . ?
N1 C1 H1B 109.1 . . ?
C10 C1 H1A 109.1 . . ?
C10 C1 H1B 109.1 . . ?
H1A C1 H1B 107.8 . . ?
C10 C11 H11 119.9 . . ?
C12 C11 C10 120.1(3) . . ?
C12 C11 H11 119.9 . . ?
C00A C00I H00A 109.5 . . ?
C00A C00I H00B 109.5 . . ?
C00A C00I H00C 109.5 . . ?
H00A C00I H00B 109.5 . . ?
H00A C00I H00C 109.5 . . ?
H00B C00I H00C 109.5 . . ?
C14 C13 H13 120.1 . . ?
C12 C13 H13 120.1 . . ?
C12 C13 C14 119.8(3) . . ?
C15 C14 C13 119.7(3) . . ?
C15 C14 H14 120.2 . . ?
C13 C14 H14 120.2 . . ?
C11 C12 H12 119.6 . . ?
C13 C12 C11 120.7(3) . . ?
C13 C12 H12 119.6 . . ?

loop_
_geom_bond_atom_site_label_1
_geom_bond_atom_site_label_2
_geom_bond_distance
_geom_bond_site_symmetry_2
_geom_bond_publ_flag
Br1 C5 1.903(3) . ?
O1 C3 1.398(3) . ?
O1 C00A 1.354(3) . ?
N1 C8 1.366(4) . ?
N1 C2 1.373(3) . ?
N1 C1 1.457(3) . ?
O2 C00A 1.180(3) . ?
C9 C8 1.421(3) . ?
C9 C4 1.391(4) . ?
C9 C3 1.420(4) . ?
C8 C7 1.393(4) . ?
C4 H4 0.9300 . ?
C4 C5 1.375(4) . ?
C10 C15 1.378(4) . ?
C10 C1 1.514(4) . ?
C10 C11 1.385(4) . ?
C3 C2 1.347(4) . ?
C00A C00I 1.485(4) . ?
C5 C6 1.395(4) . ?
C7 H7 0.9300 . ?
C7 C6 1.364(4) . ?
C2 H2 0.9300 . ?
C15 H15 0.9300 . ?
C15 C14 1.373(4) . ?
C6 H6 0.9300 . ?
C1 H1A 0.9700 . ?
C1 H1B 0.9700 . ?
C11 H11 0.9300 . ?
C11 C12 1.375(4) . ?
C00I H00A 0.9600 . ?
C00I H00B 0.9600 . ?
C00I H00C 0.9600 . ?
C13 H13 0.9300 . ?
C13 C14 1.374(4) . ?
C13 C12 1.366(5) . ?
C14 H14 0.9300 . ?
C12 H12 0.9300 . ?

loop_
_geom_torsion_atom_site_label_1
_geom_torsion_atom_site_label_2
_geom_torsion_atom_site_label_3
_geom_torsion_atom_site_label_4
_geom_torsion
_geom_torsion_site_symmetry_1
_geom_torsion_site_symmetry_2
_geom_torsion_site_symmetry_3
_geom_torsion_site_symmetry_4
_geom_torsion_publ_flag
Br1 C5 C6 C7 -177.5(2) . . . . ?
O1 C3 C2 N1 -176.1(2) . . . . ?
N1 C8 C7 C6 179.9(3) . . . . ?
C9 C8 C7 C6 -0.5(4) . . . . ?
C9 C4 C5 Br1 177.85(19) . . . . ?
C9 C4 C5 C6 -0.4(4) . . . . ?
C9 C3 C2 N1 -1.0(3) . . . . ?
C8 N1 C2 C3 1.2(3) . . . . ?
C8 N1 C1 C10 73.9(4) . . . . ?
C8 C9 C4 C5 -0.4(4) . . . . ?
C8 C9 C3 O1 175.4(2) . . . . ?
C8 C9 C3 C2 0.4(3) . . . . ?
C8 C7 C6 C5 -0.3(4) . . . . ?
C4 C9 C8 N1 -179.5(2) . . . . ?
C4 C9 C8 C7 0.9(4) . . . . ?
C4 C9 C3 O1 -4.9(5) . . . . ?
C4 C9 C3 C2 -179.9(3) . . . . ?
C4 C5 C6 C7 0.8(4) . . . . ?
C10 C15 C14 C13 0.0(5) . . . . ?
C10 C11 C12 C13 -0.2(5) . . . . ?
C3 O1 C00A O2 2.6(4) . . . . ?
C3 O1 C00A C00I -178.0(2) . . . . ?
C3 C9 C8 N1 0.3(3) . . . . ?
C3 C9 C8 C7 -179.4(2) . . . . ?
C3 C9 C4 C5 180.0(3) . . . . ?
C00A O1 C3 C9 69.3(3) . . . . ?
C00A O1 C3 C2 -116.4(3) . . . . ?
C2 N1 C8 C9 -0.9(3) . . . . ?
C2 N1 C8 C7 178.8(3) . . . . ?
C2 N1 C1 C10 -102.5(3) . . . . ?
C15 C10 C1 N1 49.8(4) . . . . ?
C15 C10 C11 C12 0.3(4) . . . . ?
C1 N1 C8 C9 -177.7(2) . . . . ?
C1 N1 C8 C7 1.9(5) . . . . ?
C1 N1 C2 C3 178.0(3) . . . . ?
C1 C10 C15 C14 179.6(3) . . . . ?
C1 C10 C11 C12 -179.5(3) . . . . ?
C11 C10 C15 C14 -0.2(4) . . . . ?
C11 C10 C1 N1 -130.4(3) . . . . ?
C14 C13 C12 C11 0.0(5) . . . . ?
C12 C13 C14 C15 0.1(5) . . . . ?
